data_7115310
loop_
_publ_author_name
'John J. Kiernicki'
'Phillip E. Fanwick'
'Suzanne C. Bart'

_publ_section_title
;
 Utility of a redox-active pyridine(diimine) chelate in facilitating two
 electron oxidative addition chemistry at uranium
;
_journal_name_full Chem.Commun.
_journal_page_first 8189
_journal_paper_doi 10.1039/C4cc03355H
_journal_volume 50
_journal_year 2014
_chemical_formula_moiety 'C53 H56 N3 S2 U1,C4 H10 O1'
_chemical_formula_sum 'C57 H66 N3 O S2 U'
_chemical_formula_weight 1111.34
_space_group_IT_number 14
_symmetry_cell_setting monoclinic
_symmetry_space_group_name_Hall '-P 2yn'
_symmetry_space_group_name_H-M 'P 1 21/n 1'
_cell_angle_alpha 90.00
_cell_angle_beta 99.239(3)
_cell_angle_gamma 90.00
_cell_formula_units_Z 4
_cell_length_a 11.8172(4)
_cell_length_b 19.4061(7)
_cell_length_c 24.4379(8)
_cell_measurement_reflns_used 9791
_cell_measurement_temperature 150.0(2)
_cell_measurement_theta_max 68
_cell_measurement_theta_min 2
_cell_volume 5531.5(3)
_computing_cell_refinement 'DENZO/SCALEPACK (Otwinowski & Minor, 1996)'
_computing_data_collection 'CrystalClear(Rigaku, 2001)'
_computing_data_reduction 'DENZO/SCALEPACK (Otwinowski & Minor, 1996)'
_computing_molecular_graphics
;
    ORTEP (Johnson, 1976)
    PLATON (Spek, 2003)
;
_computing_publication_material 'SHELX97(Sheldrick, 2008) and local programs'
_computing_structure_refinement 'SHELX97 (Sheldrick, 2008)'
_computing_structure_solution
;
 PATTY (DIRDIF, Beurskins, 2008)
;
_diffrn_ambient_temperature 150.0(2)
_diffrn_measured_fraction_theta_full 0.9550
_diffrn_measured_fraction_theta_max 0.9550
_diffrn_measurement_details
;
Data were collected on a Rigaku Rapid which has a quarter 
chi circle and a 200 degree curved image plate at a fixed 
distance of 127.4mm.  Strategy was optimized using the 
CrystalClear software.  The completeness is the best 
that can be obtained with this geometry. The missing data are not cusp 
data but mostly high angle data.
Also the use of HKL2000/SCALEPACK lowers the number 
of observed data as inconsistent equivalents are removed 
from the data set and not included in the collected total
;
_diffrn_measurement_device_type Rigaku_Rapid_II
_diffrn_measurement_method \w
_diffrn_radiation_monochromator 'confocal optics'
_diffrn_radiation_type CU-K\a
_diffrn_radiation_wavelength 1.54184
_diffrn_reflns_av_R_equivalents 0.0940
_diffrn_reflns_av_sigmaI/netI 0.0279
_diffrn_reflns_limit_h_max 14
_diffrn_reflns_limit_h_min 0
_diffrn_reflns_limit_k_max 23
_diffrn_reflns_limit_k_min 0
_diffrn_reflns_limit_l_max 29
_diffrn_reflns_limit_l_min -29
_diffrn_reflns_number 51617
_diffrn_reflns_theta_full 68.5
_diffrn_reflns_theta_max 68.50
_diffrn_reflns_theta_min 2.92
_diffrn_standards_number 0
_exptl_absorpt_coefficient_mu 9.251
_exptl_absorpt_correction_T_max 0.6297
_exptl_absorpt_correction_T_min 0.4723
_exptl_absorpt_correction_type multi-scan
_exptl_absorpt_process_details 'SCALEPACK (Otwinowski & Minor, 1997)'
_exptl_crystal_colour red
_exptl_crystal_density_diffrn 1.334
_exptl_crystal_density_method 'not measured'
_exptl_crystal_description plate
_exptl_crystal_F_000 2244
_exptl_crystal_size_max 0.20
_exptl_crystal_size_mid 0.16
_exptl_crystal_size_min 0.05
_platon_squeeze_details '                                                                       '
_refine_diff_density_max 4.14
_refine_diff_density_min -1.76
_refine_ls_extinction_method none
_refine_ls_goodness_of_fit_ref 1.097
_refine_ls_hydrogen_treatment constr
_refine_ls_matrix_type full
_refine_ls_number_parameters 588
_refine_ls_number_reflns 9730
_refine_ls_number_restraints 0
_refine_ls_R_factor_all 0.069
_refine_ls_R_factor_gt 0.065
_refine_ls_shift/su_max 0.001
_refine_ls_structure_factor_coef Fsqd
_refine_ls_weighting_details 'w=1/[\s^2^(Fo^2^)+(0.1458P)^2^+5.7493P] where P=(Fo^2^+2Fc^2^)/3'
_refine_ls_weighting_scheme calc
_refine_ls_wR_factor_gt 0.186
_refine_ls_wR_factor_ref 0.194
_reflns_number_gt 8699
_reflns_number_total 9730
_reflns_threshold_expression >2.0\s(I)
_cod_data_source_file c4cc03355h2.cif
_cod_data_source_block JK1190
_cod_depositor_comments
;
The following automatic conversions were performed:

'_refine_ls_weighting_scheme' value 'calc ' changed to 'calc'
according to the built-in table from CIF Core dictionary named
'cif_core.dic' version 2.4.1 from 2010-06-29.

Automatic conversion script
Id: cif_fix_values 2281 2013-09-26 08:29:07Z andrius 

The following automatic conversions were performed:

data name '_iucr_refine_instruction_details' was replaced with
'_iucr_refine_instructions_details' as specified in the replacement
file 'data/replacement-values/replacement_tags.lst'.

Automatic conversion script
Id: cif_correct_tags 9268 2022-04-12 08:56:07Z antanas 
;
_cod_original_formula_sum 'C57 H66 N3 O1 S2 U1'
_cod_database_code 7115310

loop_
_symmetry_equiv_pos_as_xyz
'x, y, z'
'-x+1/2, y+1/2, -z+1/2'
'-x, -y, -z'
'x-1/2, -y-1/2, z-1/2'

loop_
_atom_site_label
_atom_site_fract_x
_atom_site_fract_y
_atom_site_fract_z
_atom_site_U_iso_or_equiv
_atom_site_adp_type
_atom_site_occupancy
_atom_site_symmetry_multiplicity
_atom_site_calc_flag
_atom_site_refinement_flags
U1 0.251985(17) 0.082016(10) 0.176987(9) 0.04562(14) Uani 1 1 d .
S5 0.47246(13) 0.11534(9) 0.22298(7) 0.0518(4) Uani 1 1 d .
S6 0.05373(14) 0.01198(9) 0.13864(7) 0.0512(4) Uani 1 1 d .
O913 0.6791(14) 0.3195(7) 0.1754(5) 0.175(6) Uani 1 1 d .
N2 0.2312(5) 0.0307(3) 0.2698(2) 0.0513(13) Uani 1 1 d .
N4 0.3348(4) 0.0385(3) 0.0966(2) 0.0461(12) Uani 1 1 d .
N31 0.3250(4) -0.0319(3) 0.1901(2) 0.0452(11) Uani 1 1 d .
C1 0.2223(7) 0.2175(4) 0.1343(3) 0.0549(16) Uani 1 1 d .
C2 0.2812(7) 0.2212(4) 0.1894(3) 0.0563(17) Uani 1 1 d .
C3 0.2054(7) 0.2024(4) 0.2254(3) 0.0589(18) Uani 1 1 d .
C4 0.0989(6) 0.1868(4) 0.1923(3) 0.0569(16) Uani 1 1 d .
C5 0.1073(6) 0.1970(3) 0.1363(3) 0.0506(15) Uani 1 1 d .
C10 0.0101(6) 0.2011(4) 0.0872(3) 0.0552(16) Uani 1 1 d .
C21 0.1992(8) 0.0716(4) 0.3152(4) 0.058(2) Uani 1 1 d .
C22 0.2859(8) 0.0942(4) 0.3571(3) 0.0600(19) Uani 1 1 d .
C23 0.2550(8) 0.1388(5) 0.3977(3) 0.072(2) Uani 1 1 d .
C24 0.1444(8) 0.1593(5) 0.3978(4) 0.080(2) Uani 1 1 d .
C25 0.0593(8) 0.1336(5) 0.3567(4) 0.077(2) Uani 1 1 d .
C26 0.0850(9) 0.0892(4) 0.3157(4) 0.067(2) Uani 1 1 d .
C27 0.4089(8) 0.0741(4) 0.3594(4) 0.065(2) Uani 1 1 d .
C28 0.1134(12) 0.2077(7) 0.4410(5) 0.110(4) Uani 1 1 d .
C29 -0.0150(7) 0.0597(6) 0.2764(4) 0.077(2) Uani 1 1 d .
C32 0.3826(6) -0.0611(4) 0.1512(3) 0.0508(15) Uani 1 1 d .
C33 0.4283(7) -0.1280(4) 0.1597(3) 0.0600(17) Uani 1 1 d .
C34 0.4128(7) -0.1654(4) 0.2052(3) 0.0614(18) Uani 1 1 d .
C35 0.3530(6) -0.1355(4) 0.2431(3) 0.0545(16) Uani 1 1 d .
C36 0.3117(6) -0.0696(4) 0.2363(3) 0.0513(15) Uani 1 1 d .
C37 0.2583(6) -0.0338(4) 0.2781(3) 0.0535(15) Uani 1 1 d .
C38 0.2363(8) -0.0734(4) 0.3286(4) 0.065(2) Uani 1 1 d .
C39 0.3879(6) -0.0217(4) 0.1013(3) 0.0506(15) Uani 1 1 d .
C3A 0.4529(8) -0.0506(5) 0.0588(3) 0.070(2) Uani 1 1 d .
C41 0.3203(7) 0.0750(3) 0.0435(3) 0.0459(16) Uani 1 1 d .
C42 0.2385(6) 0.0518(4) -0.0006(3) 0.0499(14) Uani 1 1 d .
C43 0.2194(7) 0.0903(4) -0.0492(3) 0.0572(18) Uani 1 1 d .
C44 0.2780(6) 0.1509(4) -0.0552(3) 0.0561(17) Uani 1 1 d .
C45 0.3618(6) 0.1704(4) -0.0118(3) 0.0538(16) Uani 1 1 d .
C46 0.3857(6) 0.1336(4) 0.0371(3) 0.0527(16) Uani 1 1 d .
C47 0.1705(7) -0.0125(4) 0.0036(3) 0.0636(19) Uani 1 1 d .
C48 0.2531(8) 0.1931(5) -0.1079(4) 0.078(2) Uani 1 1 d .
C49 0.4860(7) 0.1556(5) 0.0804(3) 0.069(2) Uani 1 1 d .
C51 0.5718(5) 0.0457(4) 0.2234(3) 0.0501(14) Uani 1 1 d .
C52 0.6549(7) 0.0473(5) 0.1893(3) 0.0675(19) Uani 1 1 d .
C53 0.7346(7) -0.0041(6) 0.1901(4) 0.079(3) Uani 1 1 d .
C54 0.7333(7) -0.0607(5) 0.2257(4) 0.074(2) Uani 1 1 d .
C55 0.6541(7) -0.0605(5) 0.2606(4) 0.069(2) Uani 1 1 d .
C56 0.5735(6) -0.0088(4) 0.2597(3) 0.0594(17) Uani 1 1 d .
C61 0.0649(6) -0.0777(3) 0.1537(3) 0.0474(15) Uani 1 1 d .
C62 0.1093(7) -0.1231(4) 0.1199(3) 0.0642(19) Uani 1 1 d .
C63 0.1094(8) -0.1944(4) 0.1305(4) 0.073(2) Uani 1 1 d .
C64 0.0660(7) -0.2194(5) 0.1760(4) 0.071(2) Uani 1 1 d .
C65 0.0209(7) -0.1736(5) 0.2101(4) 0.075(2) Uani 1 1 d .
C66 0.0200(7) -0.1030(5) 0.1997(4) 0.0607(18) Uani 1 1 d .
C101 -0.0043(6) 0.2784(4) 0.0729(3) 0.0585(18) Uani 1 1 d .
C102 -0.0484(9) 0.3236(5) 0.1074(5) 0.084(3) Uani 1 1 d .
C103 -0.0605(11) 0.3923(6) 0.0964(5) 0.099(3) Uani 1 1 d .
C104 -0.0258(15) 0.4196(4) 0.0502(5) 0.107(5) Uani 1 1 d .
C105 0.0242(13) 0.3766(6) 0.0169(4) 0.106(4) Uani 1 1 d .
C106 0.0340(12) 0.3073(5) 0.0274(4) 0.094(3) Uani 1 1 d .
C107 0.0397(7) 0.1591(4) 0.0376(3) 0.0599(18) Uani 1 1 d .
C108 -0.1023(6) 0.1722(4) 0.1007(3) 0.0637(18) Uani 1 1 d .
C911 0.579(4) 0.4124(13) 0.118(2) 0.31(2) Uani 1 1 d .
C912 0.597(2) 0.3398(9) 0.1262(7) 0.191(10) Uani 1 1 d .
C914 0.6781(11) 0.2499(7) 0.1877(5) 0.107(4) Uani 1 1 d .
C915 0.7590(13) 0.2325(9) 0.2406(7) 0.140(6) Uani 1 1 d .
H1 0.2540 0.2270 0.1018 0.066 Uiso 1 1 calc R
H2 0.3591 0.2342 0.2002 0.068 Uiso 1 1 calc R
H3 0.2224 0.2006 0.2647 0.071 Uiso 1 1 calc R
H4 0.0322 0.1717 0.2059 0.068 Uiso 1 1 calc R
H23 0.3132 0.1552 0.4260 0.086 Uiso 1 1 calc R
H25 -0.0181 0.1468 0.3568 0.093 Uiso 1 1 calc R
H33 0.4704 -0.1474 0.1335 0.072 Uiso 1 1 calc R
H34 0.4425 -0.2108 0.2107 0.074 Uiso 1 1 calc R
H35 0.3403 -0.1612 0.2746 0.065 Uiso 1 1 calc R
H43 0.1643 0.0745 -0.0792 0.069 Uiso 1 1 calc R
H45 0.4048 0.2109 -0.0158 0.065 Uiso 1 1 calc R
H52 0.6566 0.0851 0.1647 0.081 Uiso 1 1 calc R
H53 0.7910 -0.0014 0.1665 0.095 Uiso 1 1 calc R
H54 0.7857 -0.0978 0.2255 0.088 Uiso 1 1 calc R
H55 0.6544 -0.0971 0.2864 0.082 Uiso 1 1 calc R
H56 0.5188 -0.0108 0.2842 0.071 Uiso 1 1 calc R
H62 0.1404 -0.1063 0.0889 0.077 Uiso 1 1 calc R
H63 0.1394 -0.2255 0.1064 0.087 Uiso 1 1 calc R
H64 0.0671 -0.2674 0.1837 0.085 Uiso 1 1 calc R
H65 -0.0099 -0.1905 0.2411 0.090 Uiso 1 1 calc R
H66 -0.0108 -0.0720 0.2236 0.073 Uiso 1 1 calc R
H102 -0.0712 0.3062 0.1403 0.101 Uiso 1 1 calc R
H103 -0.0933 0.4214 0.1209 0.119 Uiso 1 1 calc R
H104 -0.0362 0.4671 0.0416 0.129 Uiso 1 1 calc R
H105 0.0527 0.3951 -0.0142 0.127 Uiso 1 1 calc R
H106 0.0678 0.2785 0.0030 0.113 Uiso 1 1 calc R
H10A 0.1132 0.1750 0.0284 0.090 Uiso 1 1 calc R
H10B -0.0206 0.1656 0.0055 0.090 Uiso 1 1 calc R
H10C 0.0454 0.1102 0.0475 0.090 Uiso 1 1 calc R
H10D -0.0932 0.1229 0.1090 0.096 Uiso 1 1 calc R
H10E -0.1632 0.1788 0.0688 0.096 Uiso 1 1 calc R
H10F -0.1226 0.1964 0.1330 0.096 Uiso 1 1 calc R
H27A 0.4566 0.1005 0.3886 0.097 Uiso 1 1 calc R
H27B 0.4328 0.0838 0.3236 0.097 Uiso 1 1 calc R
H27C 0.4176 0.0247 0.3676 0.097 Uiso 1 1 calc R
H28A 0.0890 0.1812 0.4711 0.165 Uiso 1 1 calc R
H28B 0.0508 0.2379 0.4242 0.165 Uiso 1 1 calc R
H28C 0.1804 0.2358 0.4558 0.165 Uiso 1 1 calc R
H29A -0.0310 0.0129 0.2881 0.116 Uiso 1 1 calc R
H29B 0.0040 0.0583 0.2388 0.116 Uiso 1 1 calc R
H29C -0.0827 0.0887 0.2767 0.116 Uiso 1 1 calc R
H38A 0.1960 -0.0437 0.3516 0.097 Uiso 1 1 calc R
H38B 0.3095 -0.0881 0.3501 0.097 Uiso 1 1 calc R
H38C 0.1891 -0.1139 0.3169 0.097 Uiso 1 1 calc R
H3A1 0.4366 -0.0233 0.0247 0.105 Uiso 1 1 calc R
H3A2 0.4295 -0.0985 0.0508 0.105 Uiso 1 1 calc R
H3A3 0.5353 -0.0490 0.0730 0.105 Uiso 1 1 calc R
H47A 0.2218 -0.0525 0.0066 0.095 Uiso 1 1 calc R
H47B 0.1123 -0.0171 -0.0296 0.095 Uiso 1 1 calc R
H47C 0.1330 -0.0100 0.0365 0.095 Uiso 1 1 calc R
H48A 0.2776 0.1674 -0.1385 0.117 Uiso 1 1 calc R
H48B 0.2951 0.2368 -0.1028 0.117 Uiso 1 1 calc R
H48C 0.1707 0.2024 -0.1166 0.117 Uiso 1 1 calc R
H49A 0.5492 0.1228 0.0808 0.103 Uiso 1 1 calc R
H49B 0.4620 0.1565 0.1169 0.103 Uiso 1 1 calc R
H49C 0.5115 0.2016 0.0714 0.103 Uiso 1 1 calc R
H91A 0.5263 0.4292 0.1419 0.469 Uiso 1 1 calc R
H91B 0.5463 0.4212 0.0790 0.469 Uiso 1 1 calc R
H91C 0.6526 0.4365 0.1269 0.469 Uiso 1 1 calc R
H91D 0.6231 0.3204 0.0930 0.229 Uiso 1 1 calc R
H91E 0.5218 0.3183 0.1289 0.229 Uiso 1 1 calc R
H91F 0.7007 0.2234 0.1566 0.128 Uiso 1 1 calc R
H91G 0.5993 0.2360 0.1917 0.128 Uiso 1 1 calc R
H91H 0.8314 0.2574 0.2413 0.210 Uiso 1 1 calc R
H91I 0.7737 0.1828 0.2421 0.210 Uiso 1 1 calc R
H91J 0.7240 0.2462 0.2727 0.210 Uiso 1 1 calc R

loop_
_atom_site_aniso_label
_atom_site_aniso_U_11
_atom_site_aniso_U_22
_atom_site_aniso_U_33
_atom_site_aniso_U_12
_atom_site_aniso_U_13
_atom_site_aniso_U_23
U1 0.0428(2) 0.0457(2) 0.0489(2) 0.00074(7) 0.00887(13) -0.00225(7)
S5 0.0455(8) 0.0567(9) 0.0532(9) -0.0016(7) 0.0080(7) -0.0005(7)
S6 0.0453(8) 0.0529(9) 0.0550(9) -0.0025(6) 0.0070(7) -0.0002(7)
O913 0.266(15) 0.141(9) 0.113(8) -0.108(10) 0.020(8) -0.015(6)
N2 0.052(3) 0.055(3) 0.051(3) -0.004(2) 0.019(3) 0.001(2)
N4 0.045(3) 0.051(3) 0.045(3) -0.004(2) 0.015(2) -0.001(2)
N31 0.040(3) 0.051(3) 0.046(3) -0.001(2) 0.011(2) -0.002(2)
C1 0.063(4) 0.045(3) 0.057(4) 0.001(3) 0.010(3) -0.001(3)
C2 0.055(4) 0.045(4) 0.066(4) 0.003(3) -0.001(4) -0.003(3)
C3 0.076(5) 0.051(4) 0.049(4) 0.016(3) 0.008(3) -0.012(3)
C4 0.062(4) 0.052(4) 0.057(4) 0.009(3) 0.009(3) -0.005(3)
C5 0.053(4) 0.044(3) 0.054(4) 0.004(3) 0.007(3) -0.004(3)
C10 0.059(4) 0.049(4) 0.056(4) 0.004(3) 0.003(3) 0.000(3)
C21 0.055(5) 0.066(4) 0.056(5) 0.006(4) 0.023(4) -0.004(3)
C22 0.074(5) 0.060(4) 0.048(4) -0.001(4) 0.019(4) -0.002(3)
C23 0.089(6) 0.075(5) 0.051(4) -0.011(4) 0.013(4) -0.009(4)
C24 0.072(5) 0.102(7) 0.071(5) 0.008(5) 0.027(5) -0.019(5)
C25 0.075(5) 0.090(6) 0.073(5) 0.015(5) 0.031(4) -0.013(4)
C26 0.064(5) 0.077(6) 0.063(5) -0.003(4) 0.023(4) -0.006(4)
C27 0.064(5) 0.073(5) 0.057(5) 0.004(4) 0.011(4) -0.011(3)
C28 0.121(9) 0.128(10) 0.083(7) 0.015(8) 0.029(7) -0.032(7)
C29 0.058(5) 0.107(6) 0.069(5) -0.005(5) 0.020(4) -0.009(5)
C32 0.043(3) 0.057(4) 0.054(4) 0.004(3) 0.011(3) 0.007(3)
C33 0.062(4) 0.054(4) 0.066(4) 0.012(3) 0.017(4) -0.003(3)
C34 0.066(4) 0.053(4) 0.066(5) 0.009(3) 0.015(4) 0.007(3)
C35 0.055(4) 0.056(4) 0.053(4) -0.003(3) 0.011(3) 0.011(3)
C36 0.045(4) 0.057(4) 0.053(4) -0.006(3) 0.011(3) 0.007(3)
C37 0.047(3) 0.065(4) 0.050(4) 0.002(3) 0.012(3) -0.003(3)
C38 0.073(6) 0.055(5) 0.069(6) 0.001(3) 0.022(5) 0.003(3)
C39 0.047(3) 0.057(4) 0.049(4) 0.008(3) 0.010(3) -0.005(3)
C3A 0.077(5) 0.075(5) 0.065(5) 0.014(4) 0.034(4) 0.011(4)
C41 0.046(4) 0.046(4) 0.048(4) 0.004(2) 0.015(3) -0.001(2)
C42 0.052(4) 0.057(4) 0.042(3) 0.002(3) 0.013(3) -0.008(3)
C43 0.047(4) 0.083(5) 0.043(4) -0.001(3) 0.010(3) -0.005(3)
C44 0.052(4) 0.073(5) 0.045(4) 0.008(3) 0.014(3) 0.004(3)
C45 0.056(4) 0.062(4) 0.046(4) -0.003(3) 0.016(3) 0.005(3)
C46 0.050(4) 0.064(4) 0.047(4) -0.011(3) 0.015(3) -0.004(3)
C47 0.062(4) 0.079(5) 0.052(4) -0.018(4) 0.015(3) -0.013(3)
C48 0.078(5) 0.092(6) 0.062(5) 0.005(5) 0.004(4) 0.025(4)
C49 0.071(5) 0.080(5) 0.054(4) -0.024(4) 0.004(4) 0.009(4)
C51 0.036(3) 0.060(4) 0.055(4) 0.005(3) 0.008(3) -0.004(3)
C52 0.061(4) 0.087(6) 0.056(4) 0.002(4) 0.011(3) 0.006(4)
C53 0.053(4) 0.113(8) 0.074(5) 0.017(4) 0.019(4) 0.004(5)
C54 0.052(4) 0.076(5) 0.093(7) 0.006(4) 0.012(4) -0.008(5)
C55 0.056(4) 0.066(4) 0.084(6) -0.006(4) 0.010(4) 0.009(4)
C56 0.046(4) 0.059(4) 0.074(5) 0.003(3) 0.011(3) 0.003(3)
C61 0.039(3) 0.049(4) 0.054(4) -0.001(2) 0.006(3) 0.004(3)
C62 0.070(5) 0.058(4) 0.066(5) -0.010(4) 0.015(4) 0.010(3)
C63 0.087(6) 0.056(4) 0.072(5) 0.002(4) 0.004(4) -0.001(4)
C64 0.066(5) 0.063(5) 0.078(5) -0.003(4) -0.006(4) 0.014(4)
C65 0.061(5) 0.089(6) 0.075(5) -0.012(4) 0.011(4) 0.031(5)
C66 0.050(4) 0.072(4) 0.063(5) 0.002(4) 0.016(4) 0.015(4)
C101 0.065(5) 0.054(4) 0.052(4) 0.004(3) -0.004(3) -0.002(3)
C102 0.096(7) 0.067(5) 0.092(7) 0.013(5) 0.028(5) -0.006(5)
C103 0.120(9) 0.070(6) 0.108(8) 0.027(6) 0.024(7) -0.007(6)
C104 0.165(14) 0.060(6) 0.077(7) 0.004(6) -0.044(8) 0.000(4)
C105 0.183(12) 0.077(6) 0.054(5) -0.004(7) 0.008(6) 0.014(5)
C106 0.150(10) 0.067(5) 0.064(5) 0.004(6) 0.008(6) 0.001(4)
C107 0.066(4) 0.056(4) 0.058(4) 0.002(3) 0.009(4) -0.005(3)
C108 0.054(4) 0.071(5) 0.066(5) 0.000(3) 0.009(3) -0.011(4)
C911 0.35(6) 0.16(3) 0.42(7) 0.00(2) 0.02(5) -0.01(2)
C912 0.32(3) 0.127(13) 0.095(10) -0.094(15) -0.049(14) 0.011(9)
C914 0.100(8) 0.132(11) 0.095(8) -0.027(7) 0.036(7) -0.050(7)
C915 0.128(11) 0.162(14) 0.141(13) -0.031(10) 0.051(10) -0.075(11)

loop_
_atom_type_symbol
_atom_type_description
_atom_type_scat_dispersion_real
_atom_type_scat_dispersion_imag
_atom_type_scat_source
C C 0.0181 0.0091 'International Tables Vol C Tables 4.2.6.8 and 6.1.1.4'
H H 0.0000 0.0000 'International Tables Vol C Tables 4.2.6.8 and 6.1.1.4'
N N 0.0311 0.0180 'International Tables Vol C Tables 4.2.6.8 and 6.1.1.4'
S S 0.3331 0.5567 'International Tables Vol C Tables 4.2.6.8 and 6.1.1.4'
U U -4.3638 13.4090 'International Tables Vol C Tables 4.2.6.8 and 6.1.1.4'
O O 0.0492 0.0322 'International Tables Vol C Tables 4.2.6.8 and 6.1.1.4'

loop_
_geom_angle_atom_site_label_1
_geom_angle_atom_site_label_2
_geom_angle_atom_site_label_3
_geom_angle
N31 U1 N4 66.97(17)
N31 U1 N2 66.29(18)
N4 U1 N2 133.25(19)
N31 U1 C3 146.8(2)
N4 U1 C3 140.5(2)
N2 U1 C3 83.8(2)
N31 U1 C2 150.2(2)
N4 U1 C2 111.4(2)
N2 U1 C2 108.6(2)
C3 U1 C2 29.8(2)
N31 U1 S6 81.77(13)
N4 U1 S6 89.12(12)
N2 U1 S6 84.86(13)
C3 U1 S6 110.73(17)
C2 U1 S6 127.87(17)
N31 U1 S5 82.15(13)
N4 U1 S5 86.29(13)
N2 U1 S5 87.01(13)
C3 U1 S5 82.19(17)
C2 U1 S5 68.10(17)
S6 U1 S5 163.82(5)
N31 U1 C4 152.9(2)
N4 U1 C4 134.6(2)
N2 U1 C4 90.5(2)
C3 U1 C4 29.8(2)
C2 U1 C4 48.5(2)
S6 U1 C4 82.53(16)
S5 U1 C4 111.55(16)
N31 U1 C1 159.2(2)
N4 U1 C1 93.8(2)
N2 U1 C1 132.3(2)
C3 U1 C1 48.6(2)
C2 U1 C1 29.4(2)
S6 U1 C1 106.64(16)
S5 U1 C1 89.16(16)
C4 U1 C1 47.7(2)
N31 U1 C5 161.29(18)
N4 U1 C5 106.09(19)
N2 U1 C5 118.45(19)
C3 U1 C5 48.3(2)
C2 U1 C5 48.1(2)
S6 U1 C5 80.74(14)
S5 U1 C5 115.44(14)
C4 U1 C5 28.6(2)
C1 U1 C5 28.8(2)
C51 S5 U1 113.8(2)
C61 S6 U1 112.5(2)
C914 O913 C912 114.2(11)
C37 N2 C21 119.5(6)
C37 N2 U1 117.6(4)
C21 N2 U1 122.8(5)
C39 N4 C41 119.4(5)
C39 N4 U1 118.3(4)
C41 N4 U1 122.2(4)
C36 N31 C32 118.8(6)
C36 N31 U1 121.2(4)
C32 N31 U1 120.0(4)
C2 C1 C5 108.0(7)
C2 C1 U1 71.6(4)
C5 C1 U1 77.9(4)
C2 C1 H1 126.00
C5 C1 H1 126.00
U1 C1 H1 116.60
C3 C2 C1 108.6(7)
C3 C2 U1 74.4(4)
C1 C2 U1 79.0(4)
C3 C2 H2 125.70
C1 C2 H2 125.70
U1 C2 H2 113.20
C2 C3 C4 107.2(7)
C2 C3 U1 75.8(4)
C4 C3 U1 77.9(4)
C2 C3 H3 126.40
C4 C3 H3 126.40
U1 C3 H3 112.50
C5 C4 C3 109.4(7)
C5 C4 U1 79.8(4)
C3 C4 U1 72.3(4)
C5 C4 H4 125.30
C3 C4 H4 125.30
U1 C4 H4 114.60
C4 C5 C1 106.8(6)
C4 C5 C10 127.8(6)
C1 C5 C10 124.2(6)
C4 C5 U1 71.7(4)
C1 C5 U1 73.3(4)
C10 C5 U1 129.9(4)
C5 C10 C108 112.5(6)
C5 C10 C101 105.7(6)
C108 C10 C101 109.7(6)
C5 C10 C107 110.7(6)
C108 C10 C107 106.9(6)
C101 C10 C107 111.4(6)
C26 C21 C22 120.9(8)
C26 C21 N2 120.6(8)
C22 C21 N2 118.5(8)
C21 C22 C23 117.8(8)
C21 C22 C27 122.6(7)
C23 C22 C27 119.6(8)
C24 C23 C22 122.5(8)
C24 C23 H23 118.70
C22 C23 H23 118.70
C23 C24 C25 118.3(8)
C23 C24 C28 121.7(9)
C25 C24 C28 120.0(9)
C26 C25 C24 121.6(9)
C26 C25 H25 119.20
C24 C25 H25 119.20
C25 C26 C21 118.8(9)
C25 C26 C29 117.0(9)
C21 C26 C29 124.1(8)
C22 C27 H27A 109.50
C22 C27 H27B 109.50
H27A C27 H27B 109.50
C22 C27 H27C 109.50
H27A C27 H27C 109.50
H27B C27 H27C 109.50
C24 C28 H28A 109.50
C24 C28 H28B 109.50
H28A C28 H28B 109.50
C24 C28 H28C 109.50
H28A C28 H28C 109.50
H28B C28 H28C 109.50
C26 C29 H29A 109.50
C26 C29 H29B 109.50
H29A C29 H29B 109.50
C26 C29 H29C 109.50
H29A C29 H29C 109.50
H29B C29 H29C 109.50
N31 C32 C33 119.8(6)
N31 C32 C39 117.1(6)
C33 C32 C39 123.0(6)
C34 C33 C32 120.9(7)
C34 C33 H33 119.60
C32 C33 H33 119.60
C33 C34 C35 118.3(7)
C33 C34 H34 120.90
C35 C34 H34 120.90
C36 C35 C34 121.5(7)
C36 C35 H35 119.20
C34 C35 H35 119.20
C35 C36 N31 120.7(7)
C35 C36 C37 123.0(7)
N31 C36 C37 116.2(6)
N2 C37 C36 118.2(6)
N2 C37 C38 123.1(6)
C36 C37 C38 118.7(7)
C37 C38 H38A 109.50
C37 C38 H38B 109.50
H38A C38 H38B 109.50
C37 C38 H38C 109.50
H38A C38 H38C 109.50
H38B C38 H38C 109.50
N4 C39 C32 117.2(6)
N4 C39 C3A 124.0(6)
C32 C39 C3A 118.8(6)
C39 C3A H3A1 109.50
C39 C3A H3A2 109.50
H3A1 C3A H3A2 109.50
C39 C3A H3A3 109.50
H3A1 C3A H3A3 109.50
H3A2 C3A H3A3 109.50
C46 C41 C42 120.1(7)
C46 C41 N4 120.3(7)
C42 C41 N4 119.6(6)
C43 C42 C41 118.8(7)
C43 C42 C47 119.4(6)
C41 C42 C47 121.8(6)
C44 C43 C42 122.1(7)
C44 C43 H43 118.90
C42 C43 H43 118.90
C45 C44 C43 117.4(7)
C45 C44 C48 121.5(7)
C43 C44 C48 121.2(7)
C46 C45 C44 122.9(7)
C46 C45 H45 118.50
C44 C45 H45 118.50
C45 C46 C41 118.5(7)
C45 C46 C49 119.1(6)
C41 C46 C49 122.3(7)
C42 C47 H47A 109.50
C42 C47 H47B 109.50
H47A C47 H47B 109.50
C42 C47 H47C 109.50
H47A C47 H47C 109.50
H47B C47 H47C 109.50
C44 C48 H48A 109.50
C44 C48 H48B 109.50
H48A C48 H48B 109.50
C44 C48 H48C 109.50
H48A C48 H48C 109.50
H48B C48 H48C 109.50
C46 C49 H49A 109.50
C46 C49 H49B 109.50
H49A C49 H49B 109.50
C46 C49 H49C 109.50
H49A C49 H49C 109.50
H49B C49 H49C 109.50
C56 C51 C52 117.8(7)
C56 C51 S5 121.6(5)
C52 C51 S5 120.5(6)
C53 C52 C51 121.8(8)
C53 C52 H52 119.10
C51 C52 H52 119.10
C52 C53 C54 120.2(8)
C52 C53 H53 119.90
C54 C53 H53 119.90
C55 C54 C53 117.6(8)
C55 C54 H54 121.20
C53 C54 H54 121.20
C54 C55 C56 122.2(9)
C54 C55 H55 118.90
C56 C55 H55 118.90
C51 C56 C55 120.4(7)
C51 C56 H56 119.80
C55 C56 H56 119.80
C62 C61 C66 119.3(7)
C62 C61 S6 121.8(6)
C66 C61 S6 118.8(6)
C61 C62 C63 120.6(8)
C61 C62 H62 119.70
C63 C62 H62 119.70
C64 C63 C62 120.2(8)
C64 C63 H63 119.90
C62 C63 H63 119.90
C65 C64 C63 119.2(8)
C65 C64 H64 120.40
C63 C64 H64 120.40
C64 C65 C66 121.0(8)
C64 C65 H65 119.50
C66 C65 H65 119.50
C65 C66 C61 119.7(8)
C65 C66 H66 120.20
C61 C66 H66 120.20
C102 C101 C106 116.1(9)
C102 C101 C10 121.3(7)
C106 C101 C10 122.4(8)
C103 C102 C101 122.7(10)
C103 C102 H102 118.70
C101 C102 H102 118.70
C102 C103 C104 120.4(10)
C102 C103 H103 119.80
C104 C103 H103 119.80
C105 C104 C103 118.2(9)
C105 C104 H104 120.90
C103 C104 H104 120.90
C104 C105 C106 121.3(11)
C104 C105 H105 119.40
C106 C105 H105 119.40
C105 C106 C101 121.3(10)
C105 C106 H106 119.40
C101 C106 H106 119.40
C10 C107 H10A 109.50
C10 C107 H10B 109.50
H10A C107 H10B 109.50
C10 C107 H10C 109.50
H10A C107 H10C 109.50
H10B C107 H10C 109.50
C10 C108 H10D 109.50
C10 C108 H10E 109.50
H10D C108 H10E 109.50
C10 C108 H10F 109.50
H10D C108 H10F 109.50
H10E C108 H10F 109.50
C912 C911 H91A 109.50
C912 C911 H91B 109.50
H91A C911 H91B 109.50
C912 C911 H91C 109.50
H91A C911 H91C 109.50
H91B C911 H91C 109.50
C911 C912 O913 116(2)
C911 C912 H91D 108.30
O913 C912 H91D 108.30
C911 C912 H91E 108.30
O913 C912 H91E 108.30
H91D C912 H91E 107.40
O913 C914 C915 112.1(11)
O913 C914 H91F 109.20
C915 C914 H91F 109.20
O913 C914 H91G 109.20
C915 C914 H91G 109.20
H91F C914 H91G 107.90
C914 C915 H91H 109.50
C914 C915 H91I 109.50
H91H C915 H91I 109.50
C914 C915 H91J 109.50
H91H C915 H91J 109.50
H91I C915 H91J 109.50

loop_
_geom_bond_atom_site_label_1
_geom_bond_atom_site_label_2
_geom_bond_distance
U1 N31 2.375(5)
U1 N4 2.480(5)
U1 N2 2.526(5)
U1 C3 2.715(6)
U1 C2 2.734(7)
U1 S6 2.7404(16)
U1 S5 2.7440(16)
U1 C4 2.786(7)
U1 C1 2.829(7)
U1 C5 2.888(7)
S5 C51 1.789(7)
S6 C61 1.780(6)
O913 C914 1.383(16)
O913 C912 1.47(2)
N2 C37 1.301(9)
N2 C21 1.460(10)
N4 C39 1.322(8)
N4 C41 1.464(9)
N31 C36 1.377(9)
N31 C32 1.378(9)
C1 C2 1.415(10)
C1 C5 1.424(10)
C1 H1 0.9500
C2 C3 1.400(11)
C2 H2 0.9500
C3 C4 1.416(11)
C3 H3 0.9500
C4 C5 1.403(10)
C4 H4 0.9500
C5 C10 1.524(10)
C10 C108 1.526(10)
C10 C101 1.544(10)
C10 C107 1.545(10)
C21 C26 1.394(13)
C21 C22 1.398(14)
C22 C23 1.408(11)
C22 C27 1.497(13)
C23 C24 1.366(13)
C23 H23 0.9500
C24 C25 1.394(13)
C24 C28 1.501(13)
C25 C26 1.393(12)
C25 H25 0.9500
C26 C29 1.511(14)
C27 H27A 0.9800
C27 H27B 0.9800
C27 H27C 0.9800
C28 H28A 0.9800
C28 H28B 0.9800
C28 H28C 0.9800
C29 H29A 0.9800
C29 H29B 0.9800
C29 H29C 0.9800
C32 C33 1.409(10)
C32 C39 1.448(10)
C33 C34 1.363(11)
C33 H33 0.9500
C34 C35 1.379(11)
C34 H34 0.9500
C35 C36 1.370(10)
C35 H35 0.9500
C36 C37 1.460(10)
C37 C38 1.509(11)
C38 H38A 0.9800
C38 H38B 0.9800
C38 H38C 0.9800
C39 C3A 1.498(10)
C3A H3A1 0.9800
C3A H3A2 0.9800
C3A H3A3 0.9800
C41 C46 1.398(10)
C41 C42 1.402(11)
C42 C43 1.390(11)
C42 C47 1.496(10)
C43 C44 1.385(11)
C43 H43 0.9500
C44 C45 1.382(11)
C44 C48 1.515(10)
C45 C46 1.381(10)
C45 H45 0.9500
C46 C49 1.518(10)
C47 H47A 0.9800
C47 H47B 0.9800
C47 H47C 0.9800
C48 H48A 0.9800
C48 H48B 0.9800
C48 H48C 0.9800
C49 H49A 0.9800
C49 H49B 0.9800
C49 H49C 0.9800
C51 C56 1.379(10)
C51 C52 1.386(10)
C52 C53 1.371(12)
C52 H52 0.9500
C53 C54 1.402(14)
C53 H53 0.9500
C54 C55 1.363(13)
C54 H54 0.9500
C55 C56 1.381(11)
C55 H55 0.9500
C56 H56 0.9500
C61 C62 1.369(11)
C61 C66 1.405(11)
C62 C63 1.408(11)
C62 H62 0.9500
C63 C64 1.385(13)
C63 H63 0.9500
C64 C65 1.382(13)
C64 H64 0.9500
C65 C66 1.394(12)
C65 H65 0.9500
C66 H66 0.9500
C101 C102 1.376(12)
C101 C106 1.384(13)
C102 C103 1.364(14)
C102 H102 0.9500
C103 C104 1.366(19)
C103 H103 0.9500
C104 C105 1.365(19)
C104 H104 0.9500
C105 C106 1.371(14)
C105 H105 0.9500
C106 H106 0.9500
C107 H10A 0.9800
C107 H10B 0.9800
C107 H10C 0.9800
C108 H10D 0.9800
C108 H10E 0.9800
C108 H10F 0.9800
C911 C912 1.44(3)
C911 H91A 0.9800
C911 H91B 0.9800
C911 H91C 0.9800
C912 H91D 0.9900
C912 H91E 0.9900
C914 C915 1.52(2)
C914 H91F 0.9900
C914 H91G 0.9900
C915 H91H 0.9800
C915 H91I 0.9800
C915 H91J 0.9800

loop_
_geom_torsion_atom_site_label_1
_geom_torsion_atom_site_label_2
_geom_torsion_atom_site_label_3
_geom_torsion_atom_site_label_4
_geom_torsion
N31 U1 S5 C51 15.8(3)
N4 U1 S5 C51 -51.4(3)
N2 U1 S5 C51 82.3(3)
C3 U1 S5 C51 166.4(3)
C2 U1 S5 C51 -166.3(3)
S6 U1 S5 C51 22.4(3)
C4 U1 S5 C51 171.6(3)
C1 U1 S5 C51 -145.3(3)
C5 U1 S5 C51 -157.5(3)
N31 U1 S6 C61 11.4(3)
N4 U1 S6 C61 78.2(3)
N2 U1 S6 C61 -55.4(3)
C3 U1 S6 C61 -136.7(3)
C2 U1 S6 C61 -164.9(3)
S5 U1 S6 C61 4.8(4)
C4 U1 S6 C61 -146.5(3)
C1 U1 S6 C61 171.9(3)
C5 U1 S6 C61 -175.3(3)
N31 U1 N2 C37 -6.8(5)
N4 U1 N2 C37 -7.5(6)
C3 U1 N2 C37 -172.0(5)
C2 U1 N2 C37 -155.3(5)
S6 U1 N2 C37 76.4(5)
S5 U1 N2 C37 -89.6(5)
C4 U1 N2 C37 158.9(5)
C1 U1 N2 C37 -175.7(5)
C5 U1 N2 C37 153.0(5)
N31 U1 N2 C21 168.2(6)
N4 U1 N2 C21 167.5(5)
C3 U1 N2 C21 3.0(6)
C2 U1 N2 C21 19.8(6)
S6 U1 N2 C21 -108.5(6)
S5 U1 N2 C21 85.5(6)
C4 U1 N2 C21 -26.1(6)
C1 U1 N2 C21 -0.7(7)
C5 U1 N2 C21 -32.0(6)
N31 U1 N4 C39 -6.4(4)
N2 U1 N4 C39 -5.7(6)
C3 U1 N4 C39 149.6(5)
C2 U1 N4 C39 141.4(5)
S6 U1 N4 C39 -87.8(5)
S5 U1 N4 C39 76.7(5)
C4 U1 N4 C39 -166.4(5)
C1 U1 N4 C39 165.6(5)
C5 U1 N4 C39 -167.9(5)
N31 U1 N4 C41 169.6(5)
N2 U1 N4 C41 170.3(4)
C3 U1 N4 C41 -34.4(6)
C2 U1 N4 C41 -42.6(5)
S6 U1 N4 C41 88.2(5)
S5 U1 N4 C41 -107.4(5)
C4 U1 N4 C41 9.6(6)
C1 U1 N4 C41 -18.5(5)
C5 U1 N4 C41 8.1(5)
N4 U1 N31 C36 -174.8(5)
N2 U1 N31 C36 5.7(5)
C3 U1 N31 C36 33.3(7)
C2 U1 N31 C36 91.9(6)
S6 U1 N31 C36 -82.3(5)
S5 U1 N31 C36 95.9(5)
C4 U1 N31 C36 -27.1(7)
C1 U1 N31 C36 162.0(6)
C5 U1 N31 C36 -103.3(7)
N4 U1 N31 C32 5.6(5)
N2 U1 N31 C32 -173.9(5)
C3 U1 N31 C32 -146.3(5)
C2 U1 N31 C32 -87.7(6)
S6 U1 N31 C32 98.1(5)
S5 U1 N31 C32 -83.7(5)
C4 U1 N31 C32 153.3(5)
C1 U1 N31 C32 -17.6(8)
C5 U1 N31 C32 77.1(8)
N31 U1 C1 C2 -107.7(6)
N4 U1 C1 C2 -129.0(5)
N2 U1 C1 C2 42.4(6)
C3 U1 C1 C2 37.5(5)
S6 U1 C1 C2 140.8(4)
S5 U1 C1 C2 -42.8(5)
C4 U1 C1 C2 77.9(5)
C5 U1 C1 C2 113.8(6)
N31 U1 C1 C5 138.5(5)
N4 U1 C1 C5 117.2(4)
N2 U1 C1 C5 -71.4(5)
C3 U1 C1 C5 -76.3(4)
C2 U1 C1 C5 -113.8(6)
S6 U1 C1 C5 26.9(4)
S5 U1 C1 C5 -156.6(4)
C4 U1 C1 C5 -36.0(4)
C5 C1 C2 C3 0.9(8)
U1 C1 C2 C3 -69.2(5)
C5 C1 C2 U1 70.1(5)
N31 U1 C2 C3 -109.8(5)
N4 U1 C2 C3 169.4(4)
N2 U1 C2 C3 -35.3(5)
S6 U1 C2 C3 62.9(5)
S5 U1 C2 C3 -114.1(5)
C4 U1 C2 C3 38.1(4)
C1 U1 C2 C3 113.0(7)
C5 U1 C2 C3 76.7(5)
N31 U1 C2 C1 137.2(5)
N4 U1 C2 C1 56.4(5)
N2 U1 C2 C1 -148.3(4)
C3 U1 C2 C1 -113.0(7)
S6 U1 C2 C1 -50.1(5)
S5 U1 C2 C1 132.9(5)
C4 U1 C2 C1 -74.9(5)
C5 U1 C2 C1 -36.3(4)
C1 C2 C3 C4 0.2(8)
U1 C2 C3 C4 -72.2(5)
C1 C2 C3 U1 72.4(5)
N31 U1 C3 C2 121.3(5)
N4 U1 C3 C2 -15.6(6)
N2 U1 C3 C2 146.6(5)
S6 U1 C3 C2 -131.3(4)
S5 U1 C3 C2 58.8(4)
C4 U1 C3 C2 -111.5(6)
C1 U1 C3 C2 -37.0(4)
C5 U1 C3 C2 -75.8(5)
N31 U1 C3 C4 -127.2(4)
N4 U1 C3 C4 95.9(5)
N2 U1 C3 C4 -101.9(5)
C2 U1 C3 C4 111.5(6)
S6 U1 C3 C4 -19.8(5)
S5 U1 C3 C4 170.3(4)
C1 U1 C3 C4 74.5(5)
C5 U1 C3 C4 35.7(4)
C2 C3 C4 C5 -1.2(8)
U1 C3 C4 C5 -72.0(5)
C2 C3 C4 U1 70.8(5)
N31 U1 C4 C5 -139.3(4)
N4 U1 C4 C5 -3.0(5)
N2 U1 C4 C5 -169.1(4)
C3 U1 C4 C5 114.3(7)
C2 U1 C4 C5 76.2(5)
S6 U1 C4 C5 -84.4(4)
S5 U1 C4 C5 103.9(4)
C1 U1 C4 C5 36.3(4)
N31 U1 C4 C3 106.4(6)
N4 U1 C4 C3 -117.3(4)
N2 U1 C4 C3 76.6(5)
C2 U1 C4 C3 -38.1(4)
S6 U1 C4 C3 161.4(4)
S5 U1 C4 C3 -10.3(5)
C1 U1 C4 C3 -77.9(5)
C5 U1 C4 C3 -114.3(7)
C3 C4 C5 C1 1.7(8)
U1 C4 C5 C1 -65.3(5)
C3 C4 C5 C10 -166.2(6)
U1 C4 C5 C10 126.7(7)
C3 C4 C5 U1 67.0(5)
C2 C1 C5 C4 -1.6(7)
U1 C1 C5 C4 64.3(5)
C2 C1 C5 C10 166.9(6)
U1 C1 C5 C10 -127.2(6)
C2 C1 C5 U1 -65.8(5)
N31 U1 C5 C4 112.4(6)
N4 U1 C5 C4 177.7(4)
N2 U1 C5 C4 12.4(5)
C3 U1 C5 C4 -37.3(4)
C2 U1 C5 C4 -77.6(5)
S6 U1 C5 C4 91.4(4)
S5 U1 C5 C4 -88.7(4)
C1 U1 C5 C4 -114.7(6)
N31 U1 C5 C1 -132.8(6)
N4 U1 C5 C1 -67.5(4)
N2 U1 C5 C1 127.1(4)
C3 U1 C5 C1 77.4(5)
C2 U1 C5 C1 37.1(4)
S6 U1 C5 C1 -153.9(4)
S5 U1 C5 C1 26.1(4)
C4 U1 C5 C1 114.7(6)
N31 U1 C5 C10 -12.0(10)
N4 U1 C5 C10 53.3(6)
N2 U1 C5 C10 -112.0(6)
C3 U1 C5 C10 -161.7(7)
C2 U1 C5 C10 158.0(7)
S6 U1 C5 C10 -33.0(6)
S5 U1 C5 C10 146.9(6)
C4 U1 C5 C10 -124.4(8)
C1 U1 C5 C10 120.9(8)
C4 C5 C10 C108 -16.9(10)
C1 C5 C10 C108 177.1(6)
U1 C5 C10 C108 80.6(7)
C4 C5 C10 C101 102.9(8)
C1 C5 C10 C101 -63.2(8)
U1 C5 C10 C101 -159.7(5)
C4 C5 C10 C107 -136.3(7)
C1 C5 C10 C107 57.6(9)
U1 C5 C10 C107 -38.9(8)
C37 N2 C21 C26 -105.4(9)
U1 N2 C21 C26 79.7(9)
C37 N2 C21 C22 76.4(10)
U1 N2 C21 C22 -98.6(8)
C26 C21 C22 C23 -3.9(13)
N2 C21 C22 C23 174.3(7)
C26 C21 C22 C27 177.3(9)
N2 C21 C22 C27 -4.5(12)
C21 C22 C23 C24 1.1(14)
C27 C22 C23 C24 179.9(9)
C22 C23 C24 C25 1.4(15)
C22 C23 C24 C28 -179.0(10)
C23 C24 C25 C26 -1.2(16)
C28 C24 C25 C26 179.3(10)
C24 C25 C26 C21 -1.6(15)
C24 C25 C26 C29 174.7(9)
C22 C21 C26 C25 4.2(13)
N2 C21 C26 C25 -174.0(8)
C22 C21 C26 C29 -171.8(9)
N2 C21 C26 C29 10.0(14)
C36 N31 C32 C33 -1.2(10)
U1 N31 C32 C33 178.5(5)
C36 N31 C32 C39 175.7(6)
U1 N31 C32 C39 -4.6(8)
N31 C32 C33 C34 2.3(12)
C39 C32 C33 C34 -174.4(7)
C32 C33 C34 C35 -1.1(12)
C33 C34 C35 C36 -1.2(12)
C34 C35 C36 N31 2.4(11)
C34 C35 C36 C37 -173.6(7)
C32 N31 C36 C35 -1.1(10)
U1 N31 C36 C35 179.3(5)
C32 N31 C36 C37 175.2(6)
U1 N31 C36 C37 -4.5(8)
C21 N2 C37 C36 -167.9(7)
U1 N2 C37 C36 7.4(8)
C21 N2 C37 C38 12.6(11)
U1 N2 C37 C38 -172.2(5)
C35 C36 C37 N2 173.9(7)
N31 C36 C37 N2 -2.3(10)
C35 C36 C37 C38 -6.5(11)
N31 C36 C37 C38 177.3(6)
C41 N4 C39 C32 -169.6(6)
U1 N4 C39 C32 6.5(8)
C41 N4 C39 C3A 11.0(10)
U1 N4 C39 C3A -172.9(6)
N31 C32 C39 N4 -1.5(9)
C33 C32 C39 N4 175.3(7)
N31 C32 C39 C3A 178.0(7)
C33 C32 C39 C3A -5.2(11)
C39 N4 C41 C46 -106.9(8)
U1 N4 C41 C46 77.2(8)
C39 N4 C41 C42 74.7(9)
U1 N4 C41 C42 -101.2(6)
C46 C41 C42 C43 -3.7(10)
N4 C41 C42 C43 174.8(6)
C46 C41 C42 C47 177.1(7)
N4 C41 C42 C47 -4.5(10)
C41 C42 C43 C44 -0.4(11)
C47 C42 C43 C44 178.8(7)
C42 C43 C44 C45 3.3(11)
C42 C43 C44 C48 -178.2(7)
C43 C44 C45 C46 -2.3(11)
C48 C44 C45 C46 179.2(7)
C44 C45 C46 C41 -1.7(11)
C44 C45 C46 C49 174.8(7)
C42 C41 C46 C45 4.7(11)
N4 C41 C46 C45 -173.8(6)
C42 C41 C46 C49 -171.7(7)
N4 C41 C46 C49 9.9(11)
U1 S5 C51 C56 -74.0(6)
U1 S5 C51 C52 110.2(6)
C56 C51 C52 C53 1.7(12)
S5 C51 C52 C53 177.7(7)
C51 C52 C53 C54 0.5(14)
C52 C53 C54 C55 -3.0(14)
C53 C54 C55 C56 3.3(14)
C52 C51 C56 C55 -1.5(11)
S5 C51 C56 C55 -177.4(6)
C54 C55 C56 C51 -1.0(13)
U1 S6 C61 C62 -85.2(7)
U1 S6 C61 C66 99.0(6)
C66 C61 C62 C63 0.6(12)
S6 C61 C62 C63 -175.3(6)
C61 C62 C63 C64 -1.0(13)
C62 C63 C64 C65 1.1(13)
C63 C64 C65 C66 -0.8(13)
C64 C65 C66 C61 0.4(12)
C62 C61 C66 C65 -0.3(12)
S6 C61 C66 C65 175.7(6)
C5 C10 C101 C102 -70.2(9)
C108 C10 C101 C102 51.4(10)
C107 C10 C101 C102 169.6(7)
C5 C10 C101 C106 104.6(9)
C108 C10 C101 C106 -133.9(9)
C107 C10 C101 C106 -15.7(11)
C106 C101 C102 C103 3.8(15)
C10 C101 C102 C103 179.0(10)
C101 C102 C103 C104 -1.7(19)
C102 C103 C104 C105 -2(2)
C103 C104 C105 C106 3(2)
C104 C105 C106 C101 -1(2)
C102 C101 C106 C105 -2.3(16)
C10 C101 C106 C105 -177.4(10)
C914 O913 C912 C911 169(3)
C912 O913 C914 C915 -176.4(15)

loop_
_platon_squeeze_void_nr
_platon_squeeze_void_average_x
_platon_squeeze_void_average_y
_platon_squeeze_void_average_z
_platon_squeeze_void_volume
_platon_squeeze_void_count_electrons
_platon_squeeze_void_content
1 0.000 0.000 0.500 363 86 ' '
2 0.500 0.500 1.000 363 86 ' '
